data_7206949
loop_
_publ_author_name
'Liu, Ying-Ying'
'Li, Jing'
'Ma, Jian-Fang'
'Ma, Ji-Cheng'
'Yang, Jin'

_publ_section_title
;
 A series of 1D, 2D and 3D coordination polymers based on a
 5-(benzonic-4-ylmethoxy)isophthalic acid: syntheses, structures and
 photoluminescence
;
_journal_issue 1
_journal_name_full CrystEngComm
_journal_page_first 169
_journal_paper_doi 10.1039/c1ce05639e
_journal_volume 14
_journal_year 2012
_chemical_formula_sum 'C22 H18 N6 O7 Zn'
_chemical_formula_weight 543.79
_chemical_name_systematic
;
?
;
_space_group_IT_number 2
_symmetry_cell_setting triclinic
_symmetry_space_group_name_Hall '-P 1'
_symmetry_space_group_name_H-M 'P -1'
_atom_sites_solution_hydrogens geom
_atom_sites_solution_primary direct
_atom_sites_solution_secondary difmap
_audit_creation_method SHELXL-97
_cell_angle_alpha 94.713(4)
_cell_angle_beta 101.475(3)
_cell_angle_gamma 92.540(3)
_cell_formula_units_Z 2
_cell_length_a 8.6590(3)
_cell_length_b 9.9594(4)
_cell_length_c 12.8686(6)
_cell_measurement_temperature 293(2)
_cell_volume 1081.82(8)
_computing_cell_refinement CrysAlis
_computing_data_collection 'CrysAlis (Oxford Diffraction, 2006)'
_computing_data_reduction CrysAlis
_computing_structure_refinement 'SHELXL-97 (Sheldrick, 1997)'
_computing_structure_solution 'SHELXS-97 (Sheldrick, 1997)'
_diffrn_ambient_temperature 293(2)
_diffrn_detector_area_resol_mean 10.0
_diffrn_measured_fraction_theta_full 0.994
_diffrn_measured_fraction_theta_max 0.845
_diffrn_measurement_device_type 'Oxford Diffraction Gemini R Ultra'
_diffrn_measurement_method '\w scan'
_diffrn_radiation_monochromator graphite
_diffrn_radiation_source 'fine-focus sealed tube'
_diffrn_radiation_type MoK\a
_diffrn_radiation_wavelength 0.71073
_diffrn_reflns_av_R_equivalents 0.0202
_diffrn_reflns_av_sigmaI/netI 0.0654
_diffrn_reflns_limit_h_max 11
_diffrn_reflns_limit_h_min -11
_diffrn_reflns_limit_k_max 13
_diffrn_reflns_limit_k_min -13
_diffrn_reflns_limit_l_max 17
_diffrn_reflns_limit_l_min -17
_diffrn_reflns_number 8204
_diffrn_reflns_theta_full 25.00
_diffrn_reflns_theta_max 29.11
_diffrn_reflns_theta_min 3.07
_exptl_absorpt_coefficient_mu 1.196
_exptl_absorpt_correction_T_max 0.79
_exptl_absorpt_correction_T_min 0.73
_exptl_absorpt_correction_type multi-scan
_exptl_absorpt_process_details
;
CrysAlis (Oxford Diffraction, 2006)
;
_exptl_crystal_colour colorless
_exptl_crystal_density_diffrn 1.669
_exptl_crystal_density_method 'not measured'
_exptl_crystal_description block
_exptl_crystal_F_000 556
_exptl_crystal_size_max 0.19
_exptl_crystal_size_mid 0.17
_exptl_crystal_size_min 0.15
_refine_diff_density_max 0.505
_refine_diff_density_min -0.527
_refine_diff_density_rms 0.070
_refine_ls_extinction_method none
_refine_ls_goodness_of_fit_ref 0.925
_refine_ls_hydrogen_treatment mixed
_refine_ls_matrix_type full
_refine_ls_number_parameters 325
_refine_ls_number_reflns 4916
_refine_ls_number_restraints 0
_refine_ls_restrained_S_all 0.925
_refine_ls_R_factor_all 0.0654
_refine_ls_R_factor_gt 0.0430
_refine_ls_shift/su_max 0.000
_refine_ls_shift/su_mean 0.000
_refine_ls_structure_factor_coef Fsqd
_refine_ls_weighting_details 'calc w=1/[\s^2^(Fo^2^)+(0.0597P)^2^] where P=(Fo^2^+2Fc^2^)/3'
_refine_ls_weighting_scheme calc
_refine_ls_wR_factor_gt 0.1022
_refine_ls_wR_factor_ref 0.1064
_reflns_number_gt 3313
_reflns_number_total 4916
_reflns_threshold_expression >2sigma(I)
_cod_data_source_file c1ce05639e.txt
_cod_data_source_block 3
_cod_depositor_comments
;
The following automatic conversions were performed:

'_symmetry_cell_setting' value 'Triclinic' changed to 'triclinic'
according to /home/saulius/struct/CIF-dictionaries/cif_core.dic
dictionary named 'cif_core.dic' version 2.4.1 from 2010-06-29.

Automatic conversion script
Id: cif_fix_values 1715 2011-07-08 13:25:40Z adriana 
;
_cod_original_sg_symbol_H-M P-1
_cod_database_code 7206949

loop_
_symmetry_equiv_pos_as_xyz
'x, y, z'
'-x, -y, -z'

loop_
_atom_site_label
_atom_site_type_symbol
_atom_site_fract_x
_atom_site_fract_y
_atom_site_fract_z
_atom_site_U_iso_or_equiv
_atom_site_adp_type
_atom_site_occupancy
_atom_site_symmetry_multiplicity
_atom_site_calc_flag
_atom_site_refinement_flags
Zn1 Zn 0.37963(4) 0.23922(4) 0.37934(3) 0.03203(12) Uani 1 1 d .
C1 C 0.2691(4) -0.6641(4) -0.4652(3) 0.0483(9) Uani 1 1 d .
C2 C 0.1894(3) -0.5873(3) -0.3823(3) 0.0403(8) Uani 1 1 d .
C3 C 0.1607(4) -0.4540(4) -0.3886(3) 0.0528(9) Uani 1 1 d .
H3 H 0.1881 -0.4089 -0.4434 0.063 Uiso 1 1 calc R
C4 C 0.0903(4) -0.3855(4) -0.3131(3) 0.0502(9) Uani 1 1 d .
H4 H 0.0726 -0.2945 -0.3171 0.060 Uiso 1 1 calc R
C5 C 0.0474(3) -0.4513(3) -0.2333(2) 0.0355(7) Uani 1 1 d .
C6 C 0.0724(4) -0.5848(4) -0.2295(3) 0.0511(9) Uani 1 1 d .
H6 H 0.0403 -0.6310 -0.1767 0.061 Uiso 1 1 calc R
C7 C 0.1444(5) -0.6527(4) -0.3023(3) 0.0590(10) Uani 1 1 d .
H7 H 0.1627 -0.7435 -0.2974 0.071 Uiso 1 1 calc R
C8 C -0.0285(3) -0.3780(4) -0.1509(3) 0.0434(8) Uani 1 1 d .
H8A H -0.0996 -0.3141 -0.1840 0.052 Uiso 1 1 calc R
H8B H -0.0888 -0.4419 -0.1194 0.052 Uiso 1 1 calc R
C9 C 0.0455(3) -0.2237(3) 0.0042(2) 0.0312(6) Uani 1 1 d .
C10 C -0.1112(3) -0.2089(3) 0.0093(2) 0.0324(7) Uani 1 1 d .
H10 H -0.1907 -0.2606 -0.0384 0.039 Uiso 1 1 calc R
C11 C -0.3209(3) -0.1050(3) 0.0879(2) 0.0365(7) Uani 1 1 d .
C12 C -0.1492(3) -0.1169(3) 0.0859(2) 0.0288(6) Uani 1 1 d .
C13 C -0.0327(3) -0.0396(3) 0.1561(2) 0.0300(6) Uani 1 1 d .
H13 H -0.0592 0.0228 0.2065 0.036 Uiso 1 1 calc R
C14 C 0.1258(3) -0.0544(3) 0.1521(2) 0.0298(6) Uani 1 1 d .
C15 C 0.1643(3) -0.1471(3) 0.0769(2) 0.0335(7) Uani 1 1 d .
H15 H 0.2696 -0.1585 0.0748 0.040 Uiso 1 1 calc R
C16 C 0.2521(3) 0.0369(3) 0.2259(2) 0.0321(7) Uani 1 1 d .
C17 C 0.5022(3) 0.3478(3) 0.1868(2) 0.0346(7) Uani 1 1 d .
H17 H 0.5396 0.2669 0.1637 0.041 Uiso 1 1 calc R
C18 C 0.4411(4) 0.5577(3) 0.1931(2) 0.0355(7) Uani 1 1 d .
H18 H 0.4273 0.6465 0.1774 0.043 Uiso 1 1 calc R
C19 C 0.5661(3) 0.4872(4) 0.0450(2) 0.0410(8) Uani 1 1 d .
H19A H 0.6211 0.4101 0.0236 0.049 Uiso 1 1 calc R
H19B H 0.6410 0.5651 0.0612 0.049 Uiso 1 1 calc R
C20 C 0.6878(4) 0.1048(4) 0.4056(3) 0.0443(8) Uani 1 1 d .
H20 H 0.6722 0.0732 0.3340 0.053 Uiso 1 1 calc R
C21 C 0.9663(4) 0.0413(4) 0.4574(3) 0.0559(10) Uani 1 1 d .
H21A H 1.0411 0.1156 0.4544 0.067 Uiso 1 1 calc R
H21B H 0.9468 -0.0130 0.3895 0.067 Uiso 1 1 calc R
C22 C 0.7987(3) 0.1452(4) 0.5726(3) 0.0453(8) Uani 1 1 d .
H22 H 0.8706 0.1503 0.6372 0.054 Uiso 1 1 calc R
N1 N 0.4382(3) 0.3667(3) 0.27138(19) 0.0326(6) Uani 1 1 d .
N2 N 0.4019(4) 0.4988(4) 0.2725(3) 0.0666(9) Uani 1 1 d .
N3 N 0.5054(3) 0.4611(3) 0.1395(2) 0.0367(6) Uani 1 1 d .
N4 N 0.6547(4) 0.1853(4) 0.5544(3) 0.0812(11) Uani 1 1 d .
N5 N 0.5822(3) 0.1651(3) 0.4498(2) 0.0372(6) Uani 1 1 d .
N6 N 0.8185(3) 0.0947(3) 0.4759(2) 0.0436(7) Uani 1 1 d .
O1 O 0.2909(4) -0.7852(3) -0.4522(3) 0.0844(10) Uani 1 1 d .
O2 O 0.3008(3) -0.6084(3) -0.5336(2) 0.0665(8) Uani 1 1 d .
O3 O 0.0943(2) -0.3083(2) -0.07038(17) 0.0432(5) Uani 1 1 d .
O4 O -0.4252(2) -0.1733(3) 0.0292(2) 0.0549(7) Uani 1 1 d .
O5 O -0.3449(2) -0.0125(3) 0.1603(2) 0.0642(8) Uani 1 1 d .
H5 H -0.4399 -0.0097 0.1584 0.096 Uiso 1 1 calc R
O6 O 0.3924(2) 0.0313(3) 0.2179(2) 0.0539(7) Uani 1 1 d .
O7 O 0.2082(2) 0.1188(2) 0.29133(17) 0.0364(5) Uani 1 1 d .

loop_
_atom_site_aniso_label
_atom_site_aniso_U_11
_atom_site_aniso_U_22
_atom_site_aniso_U_33
_atom_site_aniso_U_23
_atom_site_aniso_U_13
_atom_site_aniso_U_12
Zn1 0.02695(17) 0.0400(2) 0.0282(2) -0.00422(14) 0.00591(13) 0.00425(14)
C1 0.0309(16) 0.058(2) 0.048(2) -0.0207(19) -0.0003(15) 0.0014(16)
C2 0.0361(15) 0.049(2) 0.0345(18) -0.0132(15) 0.0111(13) 0.0011(15)
C3 0.061(2) 0.061(2) 0.043(2) 0.0054(18) 0.0271(18) -0.0005(19)
C4 0.064(2) 0.0385(19) 0.053(2) 0.0018(17) 0.0235(19) 0.0081(17)
C5 0.0307(14) 0.0455(19) 0.0281(16) -0.0077(14) 0.0042(12) 0.0062(13)
C6 0.074(2) 0.050(2) 0.038(2) 0.0063(17) 0.0281(18) 0.0121(19)
C7 0.079(3) 0.045(2) 0.059(3) -0.0016(19) 0.028(2) 0.0192(19)
C8 0.0342(15) 0.056(2) 0.0372(19) -0.0132(16) 0.0083(14) 0.0045(15)
C9 0.0331(14) 0.0342(16) 0.0273(16) -0.0036(13) 0.0099(12) 0.0078(13)
C10 0.0285(14) 0.0380(17) 0.0288(16) -0.0037(13) 0.0050(12) -0.0008(13)
C11 0.0314(15) 0.0456(19) 0.0324(17) -0.0065(15) 0.0102(13) 0.0031(14)
C12 0.0272(13) 0.0318(15) 0.0286(15) 0.0011(12) 0.0091(12) 0.0016(12)
C13 0.0313(14) 0.0340(16) 0.0258(15) -0.0011(13) 0.0097(12) 0.0034(12)
C14 0.0289(13) 0.0332(16) 0.0277(16) 0.0005(13) 0.0076(12) 0.0033(12)
C15 0.0262(13) 0.0430(17) 0.0312(17) -0.0049(14) 0.0087(12) 0.0048(13)
C16 0.0281(14) 0.0379(17) 0.0313(17) 0.0011(14) 0.0086(12) 0.0042(13)
C17 0.0350(15) 0.0405(18) 0.0274(16) -0.0019(14) 0.0062(13) 0.0043(13)
C18 0.0533(18) 0.0216(15) 0.0391(18) 0.0059(13) 0.0251(15) 0.0084(13)
C19 0.0354(15) 0.052(2) 0.0373(19) 0.0077(16) 0.0107(13) -0.0012(15)
C20 0.0377(16) 0.059(2) 0.0347(19) -0.0050(16) 0.0041(14) 0.0126(16)
C21 0.0418(18) 0.075(3) 0.059(2) 0.024(2) 0.0190(17) 0.0226(18)
C22 0.0309(15) 0.074(2) 0.0265(17) -0.0008(16) -0.0063(13) 0.0245(16)
N1 0.0334(12) 0.0360(14) 0.0280(14) -0.0021(11) 0.0067(10) 0.0045(11)
N2 0.064(2) 0.069(2) 0.065(2) 0.0002(19) 0.0138(17) 0.0034(18)
N3 0.0346(13) 0.0446(16) 0.0313(14) 0.0027(12) 0.0083(11) 0.0008(12)
N4 0.073(2) 0.103(3) 0.064(3) -0.002(2) 0.0065(19) 0.023(2)
N5 0.0319(12) 0.0490(16) 0.0300(15) -0.0030(12) 0.0051(11) 0.0134(12)
N6 0.0303(12) 0.0563(18) 0.0447(17) 0.0062(14) 0.0054(12) 0.0147(12)
O1 0.085(2) 0.071(2) 0.102(3) -0.0266(18) 0.0441(19) 0.0126(17)
O2 0.0584(16) 0.091(2) 0.0525(18) -0.0138(16) 0.0249(14) 0.0108(15)
O3 0.0296(10) 0.0593(15) 0.0370(13) -0.0212(11) 0.0069(9) 0.0075(10)
O4 0.0292(11) 0.0709(17) 0.0581(16) -0.0255(13) 0.0071(11) -0.0019(11)
O5 0.0265(11) 0.089(2) 0.0701(18) -0.0439(15) 0.0144(11) 0.0011(12)
O6 0.0247(10) 0.0717(17) 0.0621(17) -0.0263(13) 0.0147(10) 0.0011(11)
O7 0.0274(9) 0.0418(12) 0.0382(12) -0.0118(10) 0.0091(9) 0.0003(9)

loop_
_atom_type_symbol
_atom_type_description
_atom_type_scat_dispersion_real
_atom_type_scat_dispersion_imag
_atom_type_scat_source
C C 0.0033 0.0016 'International Tables Vol C Tables 4.2.6.8 and 6.1.1.4'
H H 0.0000 0.0000 'International Tables Vol C Tables 4.2.6.8 and 6.1.1.4'
N N 0.0061 0.0033 'International Tables Vol C Tables 4.2.6.8 and 6.1.1.4'
O O 0.0106 0.0060 'International Tables Vol C Tables 4.2.6.8 and 6.1.1.4'
Zn Zn 0.2839 1.4301 'International Tables Vol C Tables 4.2.6.8 and 6.1.1.4'

loop_
_geom_angle_atom_site_label_1
_geom_angle_atom_site_label_2
_geom_angle_atom_site_label_3
_geom_angle
_geom_angle_site_symmetry_1
_geom_angle_site_symmetry_3
O7 Zn1 N5 120.68(10) . .
O7 Zn1 O2 113.28(10) . 1_566
N5 Zn1 O2 115.42(11) . 1_566
O7 Zn1 N1 102.80(9) . .
N5 Zn1 N1 106.37(10) . .
O2 Zn1 N1 92.94(11) 1_566 .
O7 Zn1 O1 94.98(10) . 1_566
N5 Zn1 O1 86.25(11) . 1_566
O2 Zn1 O1 55.45(11) 1_566 1_566
N1 Zn1 O1 148.08(11) . 1_566
O7 Zn1 C1 105.46(9) . 1_566
N5 Zn1 C1 103.19(11) . 1_566
O2 Zn1 C1 26.52(12) 1_566 1_566
N1 Zn1 C1 119.42(13) . 1_566
O1 Zn1 C1 28.95(11) 1_566 1_566
O2 C1 O1 125.2(4) . .
O2 C1 C2 119.2(4) . .
O1 C1 C2 115.6(4) . .
O2 C1 Zn1 52.3(2) . 1_544
O1 C1 Zn1 73.0(2) . 1_544
C2 C1 Zn1 170.5(3) . 1_544
C3 C2 C7 118.9(3) . .
C3 C2 C1 120.6(3) . .
C7 C2 C1 120.5(3) . .
C2 C3 C4 120.2(3) . .
C2 C3 H3 119.9 . .
C4 C3 H3 119.9 . .
C5 C4 C3 120.3(3) . .
C5 C4 H4 119.8 . .
C3 C4 H4 119.8 . .
C6 C5 C4 119.0(3) . .
C6 C5 C8 120.2(3) . .
C4 C5 C8 120.8(3) . .
C5 C6 C7 121.1(3) . .
C5 C6 H6 119.5 . .
C7 C6 H6 119.5 . .
C2 C7 C6 120.4(3) . .
C2 C7 H7 119.8 . .
C6 C7 H7 119.8 . .
O3 C8 C5 108.3(2) . .
O3 C8 H8A 110.0 . .
C5 C8 H8A 110.0 . .
O3 C8 H8B 110.0 . .
C5 C8 H8B 110.0 . .
H8A C8 H8B 108.4 . .
O3 C9 C10 124.1(3) . .
O3 C9 C15 116.1(2) . .
C10 C9 C15 119.8(3) . .
C9 C10 C12 119.9(3) . .
C9 C10 H10 120.1 . .
C12 C10 H10 120.1 . .
O4 C11 O5 123.5(3) . .
O4 C11 C12 123.4(3) . .
O5 C11 C12 113.0(3) . .
C13 C12 C10 120.4(2) . .
C13 C12 C11 121.9(3) . .
C10 C12 C11 117.7(3) . .
C12 C13 C14 120.1(3) . .
C12 C13 H13 119.9 . .
C14 C13 H13 119.9 . .
C15 C14 C13 119.6(3) . .
C15 C14 C16 120.9(2) . .
C13 C14 C16 119.4(3) . .
C14 C15 C9 120.2(2) . .
C14 C15 H15 119.9 . .
C9 C15 H15 119.9 . .
O6 C16 O7 122.7(3) . .
O6 C16 C14 120.0(3) . .
O7 C16 C14 117.2(2) . .
N1 C17 N3 110.1(3) . .
N1 C17 H17 124.9 . .
N3 C17 H17 124.9 . .
N2 C18 N3 104.5(3) . .
N2 C18 H18 127.8 . .
N3 C18 H18 127.8 . .
N3 C19 C19 110.7(3) . 2_665
N3 C19 H19A 109.5 . .
C19 C19 H19A 109.5 2_665 .
N3 C19 H19B 109.5 . .
C19 C19 H19B 109.5 2_665 .
H19A C19 H19B 108.1 . .
N5 C20 N6 111.0(3) . .
N5 C20 H20 124.5 . .
N6 C20 H20 124.5 . .
N6 C21 C21 110.9(4) . 2_756
N6 C21 H21A 109.5 . .
C21 C21 H21A 109.5 2_756 .
N6 C21 H21B 109.5 . .
C21 C21 H21B 109.5 2_756 .
H21A C21 H21B 108.0 . .
N4 C22 N6 103.9(3) . .
N4 C22 H22 128.1 . .
N6 C22 H22 128.1 . .
C17 N1 N2 103.6(3) . .
C17 N1 Zn1 133.4(2) . .
N2 N1 Zn1 122.9(2) . .
C18 N2 N1 112.4(3) . .
C17 N3 C18 109.4(2) . .
C17 N3 C19 129.1(3) . .
C18 N3 C19 121.5(3) . .
C22 N4 N5 113.0(3) . .
C20 N5 N4 103.0(3) . .
C20 N5 Zn1 128.8(2) . .
N4 N5 Zn1 127.4(2) . .
C20 N6 C22 109.0(3) . .
C20 N6 C21 127.9(3) . .
C22 N6 C21 123.1(3) . .
C1 O1 Zn1 78.1(2) . 1_544
C1 O2 Zn1 101.2(3) . 1_544
C9 O3 C8 116.0(2) . .
C11 O5 H5 109.5 . .
C16 O7 Zn1 114.27(17) . .

loop_
_geom_bond_atom_site_label_1
_geom_bond_atom_site_label_2
_geom_bond_distance
_geom_bond_site_symmetry_2
Zn1 O7 1.9685(19) .
Zn1 N5 2.009(2) .
Zn1 O2 2.035(3) 1_566
Zn1 N1 2.077(2) .
Zn1 O1 2.466(3) 1_566
Zn1 C1 2.524(4) 1_566
C1 O2 1.149(5) .
C1 O1 1.249(5) .
C1 C2 1.552(5) .
C1 Zn1 2.524(4) 1_544
C2 C3 1.368(5) .
C2 C7 1.371(5) .
C3 C4 1.394(5) .
C3 H3 0.9300 .
C4 C5 1.365(5) .
C4 H4 0.9300 .
C5 C6 1.360(5) .
C5 C8 1.511(4) .
C6 C7 1.375(5) .
C6 H6 0.9300 .
C7 H7 0.9300 .
C8 O3 1.437(4) .
C8 H8A 0.9700 .
C8 H8B 0.9700 .
C9 O3 1.367(3) .
C9 C10 1.385(4) .
C9 C15 1.395(4) .
C10 C12 1.388(4) .
C10 H10 0.9300 .
C11 O4 1.200(4) .
C11 O5 1.309(4) .
C11 C12 1.502(4) .
C12 C13 1.372(4) .
C13 C14 1.397(4) .
C13 H13 0.9300 .
C14 C15 1.381(4) .
C14 C16 1.511(4) .
C15 H15 0.9300 .
C16 O6 1.242(3) .
C16 O7 1.250(3) .
C17 N1 1.321(4) .
C17 N3 1.326(4) .
C17 H17 0.9300 .
C18 N2 1.313(4) .
C18 N3 1.343(4) .
C18 H18 0.9300 .
C19 N3 1.455(4) .
C19 C19 1.505(6) 2_665
C19 H19A 0.9700 .
C19 H19B 0.9700 .
C20 N5 1.311(4) .
C20 N6 1.314(4) .
C20 H20 0.9300 .
C21 N6 1.462(4) .
C21 C21 1.468(7) 2_756
C21 H21A 0.9700 .
C21 H21B 0.9700 .
C22 N4 1.308(4) .
C22 N6 1.349(4) .
C22 H22 0.9300 .
N1 N2 1.365(4) .
N4 N5 1.362(4) .
O1 Zn1 2.466(3) 1_544
O2 Zn1 2.035(3) 1_544
O5 H5 0.8200 .

loop_
_geom_torsion_atom_site_label_1
_geom_torsion_atom_site_label_2
_geom_torsion_atom_site_label_3
_geom_torsion_atom_site_label_4
_geom_torsion
_geom_torsion_site_symmetry_1
_geom_torsion_site_symmetry_4
O2 C1 C2 C3 -1.7(5) . .
O1 C1 C2 C3 179.7(3) . .
Zn1 C1 C2 C3 -26.4(16) 1_544 .
O2 C1 C2 C7 177.4(3) . .
O1 C1 C2 C7 -1.3(5) . .
Zn1 C1 C2 C7 152.7(13) 1_544 .
C7 C2 C3 C4 1.6(5) . .
C1 C2 C3 C4 -179.4(3) . .
C2 C3 C4 C5 -1.0(6) . .
C3 C4 C5 C6 -0.9(5) . .
C3 C4 C5 C8 179.8(3) . .
C4 C5 C6 C7 2.1(6) . .
C8 C5 C6 C7 -178.6(3) . .
C3 C2 C7 C6 -0.3(6) . .
C1 C2 C7 C6 -179.4(3) . .
C5 C6 C7 C2 -1.5(6) . .
C6 C5 C8 O3 98.0(4) . .
C4 C5 C8 O3 -82.7(4) . .
O3 C9 C10 C12 -177.8(3) . .
C15 C9 C10 C12 0.8(4) . .
C9 C10 C12 C13 0.4(4) . .
C9 C10 C12 C11 180.0(3) . .
O4 C11 C12 C13 -178.2(3) . .
O5 C11 C12 C13 1.7(4) . .
O4 C11 C12 C10 2.3(5) . .
O5 C11 C12 C10 -177.8(3) . .
C10 C12 C13 C14 -0.9(4) . .
C11 C12 C13 C14 179.6(3) . .
C12 C13 C14 C15 0.1(4) . .
C12 C13 C14 C16 176.6(3) . .
C13 C14 C15 C9 1.2(4) . .
C16 C14 C15 C9 -175.3(3) . .
O3 C9 C15 C14 177.1(3) . .
C10 C9 C15 C14 -1.7(4) . .
C15 C14 C16 O6 1.7(4) . .
C13 C14 C16 O6 -174.8(3) . .
C15 C14 C16 O7 179.5(3) . .
C13 C14 C16 O7 3.0(4) . .
N3 C17 N1 N2 0.2(3) . .
N3 C17 N1 Zn1 175.64(19) . .
O7 Zn1 N1 C17 -66.8(3) . .
N5 Zn1 N1 C17 61.0(3) . .
O2 Zn1 N1 C17 178.5(3) 1_566 .
O1 Zn1 N1 C17 171.0(2) 1_566 .
C1 Zn1 N1 C17 177.0(2) 1_566 .
O7 Zn1 N1 N2 107.9(2) . .
N5 Zn1 N1 N2 -124.3(2) . .
O2 Zn1 N1 N2 -6.8(2) 1_566 .
O1 Zn1 N1 N2 -14.3(3) 1_566 .
C1 Zn1 N1 N2 -8.3(3) 1_566 .
N3 C18 N2 N1 -0.4(4) . .
C17 N1 N2 C18 0.2(4) . .
Zn1 N1 N2 C18 -175.9(2) . .
N1 C17 N3 C18 -0.5(3) . .
N1 C17 N3 C19 179.5(3) . .
N2 C18 N3 C17 0.6(3) . .
N2 C18 N3 C19 -179.4(3) . .
C19 C19 N3 C17 112.7(4) 2_665 .
C19 C19 N3 C18 -67.3(5) 2_665 .
N6 C22 N4 N5 -1.1(5) . .
N6 C20 N5 N4 -3.1(4) . .
N6 C20 N5 Zn1 167.3(2) . .
C22 N4 N5 C20 2.6(4) . .
C22 N4 N5 Zn1 -168.0(3) . .
O7 Zn1 N5 C20 63.6(3) . .
O2 Zn1 N5 C20 -154.1(3) 1_566 .
N1 Zn1 N5 C20 -52.6(3) . .
O1 Zn1 N5 C20 157.2(3) 1_566 .
C1 Zn1 N5 C20 -179.1(3) 1_566 .
O7 Zn1 N5 N4 -128.1(3) . .
O2 Zn1 N5 N4 14.1(3) 1_566 .
N1 Zn1 N5 N4 115.6(3) . .
O1 Zn1 N5 N4 -34.6(3) 1_566 .
C1 Zn1 N5 N4 -10.9(3) 1_566 .
N5 C20 N6 C22 2.6(4) . .
N5 C20 N6 C21 -176.2(3) . .
N4 C22 N6 C20 -0.9(4) . .
N4 C22 N6 C21 178.0(3) . .
C21 C21 N6 C20 -139.0(5) 2_756 .
C21 C21 N6 C22 42.3(6) 2_756 .
O2 C1 O1 Zn1 -2.9(4) . 1_544
C2 C1 O1 Zn1 175.6(3) . 1_544
O1 C1 O2 Zn1 3.6(4) . 1_544
C2 C1 O2 Zn1 -175.0(2) . 1_544
C10 C9 O3 C8 4.0(4) . .
C15 C9 O3 C8 -174.6(3) . .
C5 C8 O3 C9 172.7(3) . .
O6 C16 O7 Zn1 0.6(4) . .
C14 C16 O7 Zn1 -177.22(18) . .
N5 Zn1 O7 C16 -46.9(2) . .
O2 Zn1 O7 C16 170.1(2) 1_566 .
N1 Zn1 O7 C16 71.2(2) . .
O1 Zn1 O7 C16 -135.5(2) 1_566 .
C1 Zn1 O7 C16 -163.0(2) 1_566 .
